data_2241363
loop_
_publ_author_name
'Hoffmann, Andrea V.'
'Hlukhyy, Viktor'
'F\"assler, Thomas F.'

_publ_section_title
;
 Ca~4~As~3~ -- a new binary calcium arsenide
;
_journal_coeditor_code RU2065
_journal_issue 12
_journal_name_full 'Acta Crystallographica Section E'
_journal_page_first 1548
_journal_page_last 1550
_journal_paper_doi 10.1107/S2056989015022367
_journal_volume 71
_journal_year 2015
_chemical_formula_iupac 'Ca4 As3'
_chemical_formula_moiety 'Ca4 As3'
_chemical_formula_sum 'As3 Ca4'
_chemical_formula_weight 385.08
_chemical_name_systematic
;
Tetracalcium triarsenide
;
_space_group_IT_number 55
_symmetry_cell_setting orthorhombic
_symmetry_space_group_name_Hall '-P 2 2ab'
_symmetry_space_group_name_H-M 'P b a m'
_atom_sites_solution_primary direct
_atom_sites_solution_secondary difmap
_audit_creation_method SHELXL-97
_cell_angle_alpha 90.00
_cell_angle_beta 90.00
_cell_angle_gamma 90.00
_cell_formula_units_Z 8
_cell_length_a 11.5137(5)
_cell_length_b 12.0584(6)
_cell_length_c 10.3426(4)
_cell_measurement_reflns_used 2659
_cell_measurement_temperature 150(2)
_cell_measurement_theta_max 32.8702
_cell_measurement_theta_min 3.3712
_cell_volume 1435.93(11)
_computing_cell_refinement
;
CrysAlis RED (Oxford Diffraction, 2009)
;
_computing_data_collection
;
CrysAlis CCD (Oxford Diffraction, 2009)
;
_computing_data_reduction
;
CrysAlis RED (Oxford Diffraction, 2009)
;
_computing_molecular_graphics
;
DIAMOND (Brandenburg, 2012)
;
_computing_structure_refinement
;
SHELXL97 (Sheldrick, 2008)
;
_computing_structure_solution
;
SHELXS97 (Sheldrick, 2008)
;
_diffrn_ambient_temperature 150(2)
_diffrn_detector_area_resol_mean 16.0238
_diffrn_measured_fraction_theta_full 0.940
_diffrn_measured_fraction_theta_max 0.940
_diffrn_measurement_device_type 'Oxford Diffraction Xcalibur 3'
_diffrn_measurement_method '\w and \p scans'
_diffrn_radiation_monochromator graphite
_diffrn_radiation_source 'Enhance (Mo) X-ray Source'
_diffrn_radiation_type MoK\a
_diffrn_radiation_wavelength 0.71073
_diffrn_reflns_av_R_equivalents 0.1433
_diffrn_reflns_av_sigmaI/netI 0.1740
_diffrn_reflns_limit_h_max 17
_diffrn_reflns_limit_h_min -17
_diffrn_reflns_limit_k_max 18
_diffrn_reflns_limit_k_min -18
_diffrn_reflns_limit_l_max 14
_diffrn_reflns_limit_l_min -14
_diffrn_reflns_number 26414
_diffrn_reflns_theta_full 32.95
_diffrn_reflns_theta_max 32.8702
_diffrn_reflns_theta_min 3.3712
_exptl_absorpt_coefficient_mu 16.614
_exptl_absorpt_correction_T_max 1.00000
_exptl_absorpt_correction_T_min 0.68248
_exptl_absorpt_correction_type multi-scan
_exptl_absorpt_process_details
;
(CrysAlis RED; Oxford Diffraction, 2009)
;
_exptl_crystal_colour 'metallic dark grey'
_exptl_crystal_density_diffrn 3.563
_exptl_crystal_density_method 'not measured'
_exptl_crystal_description needle
_exptl_crystal_F_000 1432
_exptl_crystal_size_max 0.08
_exptl_crystal_size_mid 0.04
_exptl_crystal_size_min 0.01
_refine_diff_density_max 1.949
_refine_diff_density_min -1.556
_refine_ls_extinction_method none
_refine_ls_goodness_of_fit_ref 0.680
_refine_ls_matrix_type full
_refine_ls_number_parameters 74
_refine_ls_number_reflns 2659
_refine_ls_number_restraints 0
_refine_ls_restrained_S_all 0.680
_refine_ls_R_factor_all 0.0991
_refine_ls_R_factor_gt 0.0335
_refine_ls_shift/su_max 0.000
_refine_ls_shift/su_mean 0.000
_refine_ls_structure_factor_coef Fsqd
_refine_ls_weighting_details 'calc w=1/[\s^2^(Fo^2^)+(0.0138P)^2^+0.0000P] where P=(Fo^2^+2Fc^2^)/3'
_refine_ls_weighting_scheme calc
_refine_ls_wR_factor_gt 0.0481
_refine_ls_wR_factor_ref 0.0537
_reflns_number_gt 1273
_reflns_number_total 2659
_reflns_threshold_expression >2sigma(I)
_cod_data_source_file ru2065sup1.cif
_cod_data_source_block I
_cod_database_code 2241363

loop_
_symmetry_equiv_pos_as_xyz
'x, y, z'
'-x, -y, z'
'-x+1/2, y+1/2, -z'
'x+1/2, -y+1/2, -z'
'-x, -y, -z'
'x, y, -z'
'x-1/2, -y-1/2, z'
'-x-1/2, y-1/2, z'

loop_
_atom_site_type_symbol
_atom_site_label
_atom_site_fract_x
_atom_site_fract_y
_atom_site_fract_z
_atom_site_U_iso_or_equiv
_atom_site_adp_type
_atom_site_calc_flag
_atom_site_refinement_flags
_atom_site_occupancy
_atom_site_symmetry_multiplicity
As As1 0.33718(5) 0.17628(5) 0.23336(5) 0.00964(12) Uani d . 1 1
As As2 0.03879(7) 0.09712(7) 0.5000 0.01132(19) Uani d S 1 2
As As3 0.13520(7) 0.38636(7) 0.5000 0.01069(19) Uani d S 1 2
As As4 0.14021(7) 0.35690(7) 0.0000 0.01187(19) Uani d S 1 2
As As5 0.0000 0.0000 0.12216(8) 0.00906(18) Uani d S 1 2
Ca Ca1 0.09403(10) 0.23535(9) 0.27341(10) 0.0113(2) Uani d . 1 1
Ca Ca2 0.32326(10) 0.43298(9) 0.32339(10) 0.0122(2) Uani d . 1 1
Ca Ca3 0.37493(14) 0.13596(14) 0.5000 0.0134(4) Uani d S 1 2
Ca Ca4 0.22573(13) 0.07676(14) 0.0000 0.0110(4) Uani d S 1 2
Ca Ca5 0.39968(14) 0.29309(13) 0.0000 0.0103(4) Uani d S 1 2
Ca Ca6 0.0000 0.5000 0.18518(16) 0.0129(3) Uani d S 1 2

loop_
_atom_site_aniso_label
_atom_site_aniso_U_11
_atom_site_aniso_U_22
_atom_site_aniso_U_33
_atom_site_aniso_U_12
_atom_site_aniso_U_13
_atom_site_aniso_U_23
As1 0.0085(3) 0.0117(3) 0.0087(3) 0.0010(2) -0.0005(3) 0.0004(2)
As2 0.0109(4) 0.0121(5) 0.0110(5) -0.0005(3) 0.000 0.000
As3 0.0099(4) 0.0122(4) 0.0101(4) -0.0019(3) 0.000 0.000
As4 0.0096(4) 0.0118(4) 0.0141(4) 0.0002(3) 0.000 0.000
As5 0.0079(4) 0.0106(4) 0.0087(4) 0.0008(3) 0.000 0.000
Ca1 0.0089(5) 0.0118(6) 0.0132(6) 0.0003(5) 0.0002(5) 0.0002(5)
Ca2 0.0119(6) 0.0135(6) 0.0112(6) 0.0002(5) 0.0023(5) -0.0009(5)
Ca3 0.0148(9) 0.0154(9) 0.0099(8) -0.0018(7) 0.000 0.000
Ca4 0.0091(8) 0.0142(9) 0.0098(8) -0.0018(7) 0.000 0.000
Ca5 0.0119(8) 0.0096(8) 0.0096(8) -0.0016(7) 0.000 0.000
Ca6 0.0081(8) 0.0103(8) 0.0202(9) 0.0003(7) 0.000 0.000

loop_
_atom_type_symbol
_atom_type_description
_atom_type_scat_dispersion_real
_atom_type_scat_dispersion_imag
_atom_type_scat_source
Ca Ca 0.2262 0.3064 'International Tables Vol C Tables 4.2.6.8 and 6.1.1.4'
As As 0.0499 2.0058 'International Tables Vol C Tables 4.2.6.8 and 6.1.1.4'

loop_
_geom_angle_atom_site_label_1
_geom_angle_atom_site_label_2
_geom_angle_atom_site_label_3
_geom_angle_site_symmetry_1
_geom_angle_site_symmetry_3
_geom_angle
Ca3 As1 Ca6 . 7_665 86.67(5)
Ca3 As1 Ca5 . . 149.25(5)
Ca6 As1 Ca5 7_665 . 93.05(4)
Ca3 As1 Ca1 . . 92.92(4)
Ca6 As1 Ca1 7_665 . 146.08(3)
Ca5 As1 Ca1 . . 103.82(4)
Ca3 As1 Ca4 . . 141.60(5)
Ca6 As1 Ca4 7_665 . 80.97(4)
Ca5 As1 Ca4 . . 68.11(4)
Ca1 As1 Ca4 . . 78.49(4)
Ca3 As1 Ca1 . 7_665 77.73(4)
Ca6 As1 Ca1 7_665 7_665 70.32(3)
Ca5 As1 Ca1 . 7_665 73.30(4)
Ca1 As1 Ca1 . 7_665 142.58(3)
Ca4 As1 Ca1 . 7_665 129.91(4)
Ca3 As1 Ca2 . . 83.78(4)
Ca6 As1 Ca2 7_665 . 142.05(3)
Ca5 As1 Ca2 . . 77.65(4)
Ca1 As1 Ca2 . . 71.23(3)
Ca4 As1 Ca2 . . 126.57(4)
Ca1 As1 Ca2 7_665 . 71.77(3)
Ca3 As1 Ca2 . 8_655 71.72(4)
Ca6 As1 Ca2 7_665 8_655 77.08(2)
Ca5 As1 Ca2 . 8_655 138.09(4)
Ca1 As1 Ca2 . 8_655 70.67(3)
Ca4 As1 Ca2 . 8_655 70.12(3)
Ca1 As1 Ca2 7_665 8_655 136.12(3)
Ca2 As1 Ca2 . 8_655 132.97(3)
As2 As2 Ca1 5_556 . 127.28(3)
As2 As2 Ca1 5_556 6_556 127.28(3)
Ca1 As2 Ca1 . 6_556 105.44(5)
As2 As2 Ca2 5_556 7_565 66.78(3)
Ca1 As2 Ca2 . 7_565 76.73(3)
Ca1 As2 Ca2 6_556 7_565 135.02(4)
As2 As2 Ca2 5_556 4_456 66.78(3)
Ca1 As2 Ca2 . 4_456 135.02(4)
Ca1 As2 Ca2 6_556 4_456 76.73(3)
Ca2 As2 Ca2 7_565 4_456 72.13(4)
As2 As2 Ca2 5_556 8_655 65.77(4)
Ca1 As2 Ca2 . 8_655 77.51(3)
Ca1 As2 Ca2 6_556 8_655 135.51(4)
Ca2 As2 Ca2 7_565 8_655 89.33(4)
Ca2 As2 Ca2 4_456 8_655 132.54(3)
As2 As2 Ca2 5_556 3_546 65.77(4)
Ca1 As2 Ca2 . 3_546 135.51(4)
Ca1 As2 Ca2 6_556 3_546 77.51(3)
Ca2 As2 Ca2 7_565 3_546 132.54(3)
Ca2 As2 Ca2 4_456 3_546 89.33(4)
Ca2 As2 Ca2 8_655 3_546 71.49(4)
Ca2 As3 Ca2 . 6_556 78.47(5)
Ca2 As3 Ca1 . 6_556 136.83(4)
Ca2 As3 Ca1 6_556 6_556 75.11(3)
Ca2 As3 Ca1 . . 75.11(3)
Ca2 As3 Ca1 6_556 . 136.83(4)
Ca1 As3 Ca1 6_556 . 102.48(5)
Ca2 As3 Ca3 . 7_565 139.83(3)
Ca2 As3 Ca3 6_556 7_565 139.83(3)
Ca1 As3 Ca3 6_556 7_565 77.80(3)
Ca1 As3 Ca3 . 7_565 77.80(3)
Ca2 As3 Ca3 . 3_556 80.48(4)
Ca2 As3 Ca3 6_556 3_556 80.48(4)
Ca1 As3 Ca3 6_556 3_556 126.82(3)
Ca1 As3 Ca3 . 3_556 126.82(3)
Ca3 As3 Ca3 7_565 3_556 92.91(5)
Ca6 As4 Ca6 . 5_565 78.05(5)
Ca6 As4 Ca4 . 3 77.10(3)
Ca6 As4 Ca4 5_565 3 77.10(3)
Ca6 As4 Ca5 . . 130.95(3)
Ca6 As4 Ca5 5_565 . 130.95(3)
Ca4 As4 Ca5 3 . 74.23(4)
Ca6 As4 Ca1 . 6 136.18(4)
Ca6 As4 Ca1 5_565 6 67.59(3)
Ca4 As4 Ca1 3 6 118.37(2)
Ca5 As4 Ca1 . 6 92.65(3)
Ca6 As4 Ca1 . . 67.59(3)
Ca6 As4 Ca1 5_565 . 136.18(4)
Ca4 As4 Ca1 3 . 118.37(2)
Ca5 As4 Ca1 . . 92.65(3)
Ca1 As4 Ca1 6 . 122.26(5)
Ca6 As4 Ca5 . 7_565 82.29(3)
Ca6 As4 Ca5 5_565 7_565 82.29(3)
Ca4 As4 Ca5 3 7_565 153.36(5)
Ca5 As4 Ca5 . 7_565 132.41(3)
Ca1 As4 Ca5 6 7_565 67.29(3)
Ca1 As4 Ca5 . 7_565 67.29(3)
Ca6 As4 Ca4 . . 133.88(3)
Ca6 As4 Ca4 5_565 . 133.88(3)
Ca4 As4 Ca4 3 . 133.54(3)
Ca5 As4 Ca4 . . 59.31(4)
Ca1 As4 Ca4 6 . 67.07(3)
Ca1 As4 Ca4 . . 67.07(3)
Ca5 As4 Ca4 7_565 . 73.10(4)
As5 As5 Ca2 5 8_655 133.55(2)
As5 As5 Ca2 5 7_565 133.55(2)
Ca2 As5 Ca2 8_655 7_565 92.90(5)
As5 As5 Ca5 5 3_545 65.320(18)
Ca2 As5 Ca5 8_655 3_545 79.04(3)
Ca2 As5 Ca5 7_565 3_545 139.94(3)
As5 As5 Ca5 5 7_565 65.320(18)
Ca2 As5 Ca5 8_655 7_565 139.94(3)
Ca2 As5 Ca5 7_565 7_565 79.04(3)
Ca5 As5 Ca5 3_545 7_565 130.64(4)
As5 As5 Ca4 5 5 65.395(18)
Ca2 As5 Ca4 8_655 5 141.46(4)
Ca2 As5 Ca4 7_565 5 77.97(3)
Ca5 As5 Ca4 3_545 5 84.35(4)
Ca5 As5 Ca4 7_565 5 75.56(4)
As5 As5 Ca4 5 . 65.395(18)
Ca2 As5 Ca4 8_655 . 77.97(3)
Ca2 As5 Ca4 7_565 . 141.46(4)
Ca5 As5 Ca4 3_545 . 75.57(4)
Ca5 As5 Ca4 7_565 . 84.35(4)
Ca4 As5 Ca4 5 . 130.79(4)
As5 As5 Ca1 5 . 117.25(2)
Ca2 As5 Ca1 8_655 . 72.14(3)
Ca2 As5 Ca1 7_565 . 71.08(3)
Ca5 As5 Ca1 3_545 . 139.04(4)
Ca5 As5 Ca1 7_565 . 68.11(3)
Ca4 As5 Ca1 5 . 135.68(4)
Ca4 As5 Ca1 . . 70.48(3)
As5 As5 Ca1 5 2 117.25(2)
Ca2 As5 Ca1 8_655 2 71.08(3)
Ca2 As5 Ca1 7_565 2 72.14(3)
Ca5 As5 Ca1 3_545 2 68.11(3)
Ca5 As5 Ca1 7_565 2 139.04(4)
Ca4 As5 Ca1 5 2 70.48(3)
Ca4 As5 Ca1 . 2 135.68(4)
Ca1 As5 Ca1 . 2 125.50(4)
As1 Ca1 As2 . . 100.48(4)
As1 Ca1 As3 . . 96.16(4)
As2 Ca1 As3 . . 75.91(3)
As1 Ca1 As1 . 7_565 163.39(4)
As2 Ca1 As1 . 7_565 95.32(4)
As3 Ca1 As1 . 7_565 92.60(3)
As1 Ca1 As4 . . 80.13(3)
As2 Ca1 As4 . . 171.57(4)
As3 Ca1 As4 . . 112.45(4)
As1 Ca1 As4 7_565 . 83.49(3)
As1 Ca1 As5 . . 92.08(3)
As2 Ca1 As5 . . 79.97(3)
As3 Ca1 As5 . . 155.54(4)
As1 Ca1 As5 7_565 . 85.63(3)
As4 Ca1 As5 . . 91.62(3)
As1 Ca1 Ca6 . . 118.91(4)
As2 Ca1 Ca6 . . 131.17(4)
As3 Ca1 Ca6 . . 72.48(4)
As1 Ca1 Ca6 7_565 . 50.906(19)
As4 Ca1 Ca6 . . 53.65(3)
As5 Ca1 Ca6 . . 122.77(4)
As1 Ca1 Ca2 . . 58.51(3)
As2 Ca1 Ca2 . . 114.80(4)
As3 Ca1 Ca2 . . 50.96(3)
As1 Ca1 Ca2 7_565 . 118.75(4)
As4 Ca1 Ca2 . . 72.78(3)
As5 Ca1 Ca2 . . 148.16(4)
Ca6 Ca1 Ca2 . . 70.07(3)
As1 Ca1 Ca5 . 7_565 117.30(4)
As2 Ca1 Ca5 . 7_565 115.73(4)
As3 Ca1 Ca5 . 7_565 139.77(5)
As1 Ca1 Ca5 7_565 7_565 49.73(3)
As4 Ca1 Ca5 . 7_565 57.39(3)
As5 Ca1 Ca5 . 7_565 50.81(3)
Ca6 Ca1 Ca5 . 7_565 72.00(4)
Ca2 Ca1 Ca5 . 7_565 128.96(4)
As1 Ca1 Ca4 . . 51.55(3)
As2 Ca1 Ca4 . . 113.60(4)
As3 Ca1 Ca4 . . 146.77(4)
As1 Ca1 Ca4 7_565 . 116.86(4)
As4 Ca1 Ca4 . . 60.17(3)
As5 Ca1 Ca4 . . 49.97(3)
Ca6 Ca1 Ca4 . . 113.33(4)
Ca2 Ca1 Ca4 . . 98.64(4)
Ca5 Ca1 Ca4 7_565 . 67.13(3)
As1 Ca1 Ca2 . 7_565 133.15(4)
As2 Ca1 Ca2 . 7_565 53.52(3)
As3 Ca1 Ca2 . 7_565 110.55(4)
As1 Ca1 Ca2 7_565 7_565 54.93(3)
As4 Ca1 Ca2 . 7_565 120.16(4)
As5 Ca1 Ca2 . 7_565 49.54(2)
Ca6 Ca1 Ca2 . 7_565 105.82(3)
Ca2 Ca1 Ca2 . 7_565 161.49(4)
Ca5 Ca1 Ca2 7_565 7_565 62.84(3)
Ca4 Ca1 Ca2 . 7_565 99.47(4)
As1 Ca1 Ca3 . 7_565 146.01(4)
As2 Ca1 Ca3 . 7_565 66.08(3)
As3 Ca1 Ca3 . 7_565 51.14(3)
As1 Ca1 Ca3 7_565 7_565 47.15(2)
As4 Ca1 Ca3 . 7_565 117.83(4)
As5 Ca1 Ca3 . 7_565 114.44(4)
Ca6 Ca1 Ca3 . 7_565 65.13(3)
Ca2 Ca1 Ca3 . 7_565 97.40(4)
Ca5 Ca1 Ca3 7_565 7_565 96.35(4)
Ca4 Ca1 Ca3 . 7_565 162.04(5)
Ca2 Ca1 Ca3 7_565 7_565 65.31(4)
As3 Ca2 As5 . 7_665 173.15(5)
As3 Ca2 As2 . 7_665 101.80(3)
As5 Ca2 As2 7_665 7_665 84.15(3)
As3 Ca2 As2 . 3_556 97.73(3)
As5 Ca2 As2 7_665 3_556 83.74(3)
As2 Ca2 As2 7_665 3_556 47.46(3)
As3 Ca2 As1 . . 91.89(4)
As5 Ca2 As1 7_665 . 91.39(3)
As2 Ca2 As1 7_665 . 91.02(3)
As2 Ca2 As1 3_556 . 138.45(4)
As3 Ca2 As1 . 8_665 86.41(3)
As5 Ca2 As1 7_665 8_665 87.09(3)
As2 Ca2 As1 7_665 8_665 131.29(4)
As2 Ca2 As1 3_556 8_665 84.01(3)
As1 Ca2 As1 . 8_665 137.10(4)
As3 Ca2 Ca1 . . 53.93(3)
As5 Ca2 Ca1 7_665 . 124.96(4)
As2 Ca2 Ca1 7_665 . 126.48(4)
As2 Ca2 Ca1 3_556 . 151.28(4)
As1 Ca2 Ca1 . . 50.26(3)
As1 Ca2 Ca1 8_665 . 97.28(3)
As3 Ca2 Ca2 . 6_556 50.77(2)
As5 Ca2 Ca2 7_665 6_556 133.55(2)
As2 Ca2 Ca2 7_665 6_556 53.93(2)
As2 Ca2 Ca2 3_556 6_556 54.26(2)
As1 Ca2 Ca2 . 6_556 106.72(2)
As1 Ca2 Ca2 8_665 6_556 105.034(19)
Ca1 Ca2 Ca2 . 6_556 98.27(2)
As3 Ca2 Ca1 . 7_665 127.17(4)
As5 Ca2 Ca1 7_665 7_665 59.38(3)
As2 Ca2 Ca1 7_665 7_665 49.75(3)
As2 Ca2 Ca1 3_556 7_665 90.05(4)
As1 Ca2 Ca1 . 7_665 53.30(3)
As1 Ca2 Ca1 8_665 7_665 146.42(4)
Ca1 Ca2 Ca1 . 7_665 103.38(3)
Ca2 Ca2 Ca1 6_556 7_665 97.91(2)
As3 Ca2 Ca1 . 8_665 117.40(4)
As5 Ca2 Ca1 7_665 8_665 58.75(3)
As2 Ca2 Ca1 7_665 8_665 89.54(4)
As2 Ca2 Ca1 3_556 8_665 49.11(3)
As1 Ca2 Ca1 . 8_665 149.92(4)
As1 Ca2 Ca1 8_665 8_665 46.38(2)
Ca1 Ca2 Ca1 . 8_665 143.14(4)
Ca2 Ca2 Ca1 6_556 8_665 97.81(2)
Ca1 Ca2 Ca1 7_665 8_665 106.95(4)
As3 Ca2 Ca4 . 3 122.20(4)
As5 Ca2 Ca4 7_665 3 51.17(3)
As2 Ca2 Ca4 7_665 3 133.52(4)
As2 Ca2 Ca4 3_556 3 107.46(4)
As1 Ca2 Ca4 . 3 100.95(4)
As1 Ca2 Ca4 8_665 3 47.48(3)
Ca1 Ca2 Ca4 . 3 93.83(4)
Ca2 Ca2 Ca4 6_556 3 151.41(3)
Ca1 Ca2 Ca4 7_665 3 104.36(4)
Ca1 Ca2 Ca4 8_665 3 58.77(3)
As3 Ca2 Ca3 . 3_556 51.18(3)
As5 Ca2 Ca3 7_665 3_556 124.16(4)
As2 Ca2 Ca3 7_665 3_556 105.77(4)
As2 Ca2 Ca3 3_556 3_556 67.53(3)
As1 Ca2 Ca3 . 3_556 141.40(4)
As1 Ca2 Ca3 8_665 3_556 44.89(2)
Ca1 Ca2 Ca3 . 3_556 93.16(4)
Ca2 Ca2 Ca3 6_556 3_556 61.37(2)
Ca1 Ca2 Ca3 7_665 3_556 155.47(4)
Ca1 Ca2 Ca3 8_665 3_556 66.39(3)
Ca4 Ca2 Ca3 3 3_556 92.29(3)
As1 Ca3 As1 6_556 . 153.39(7)
As1 Ca3 As3 6_556 7_665 99.68(3)
As1 Ca3 As3 . 7_665 99.68(3)
As1 Ca3 As3 6_556 3_546 99.53(4)
As1 Ca3 As3 . 3_546 99.53(4)
As3 Ca3 As3 7_665 3_546 87.09(5)
As1 Ca3 Ca1 6_556 4_556 55.12(3)
As1 Ca3 Ca1 . 4_556 129.48(5)
As3 Ca3 Ca1 7_665 4_556 51.06(3)
As3 Ca3 Ca1 3_546 4_556 115.88(4)
As1 Ca3 Ca1 6_556 7_665 129.48(5)
As1 Ca3 Ca1 . 7_665 55.12(3)
As3 Ca3 Ca1 7_665 7_665 51.06(3)
As3 Ca3 Ca1 3_546 7_665 115.88(4)
Ca1 Ca3 Ca1 4_556 7_665 76.70(4)
As1 Ca3 Ca2 6_556 8_655 118.99(5)
As1 Ca3 Ca2 . 8_655 63.39(3)
As3 Ca3 Ca2 7_665 8_655 122.60(5)
As3 Ca3 Ca2 3_546 8_655 48.34(3)
Ca1 Ca3 Ca2 4_556 8_655 163.92(5)
Ca1 Ca3 Ca2 7_665 8_655 111.49(3)
As1 Ca3 Ca2 6_556 3_546 63.39(3)
As1 Ca3 Ca2 . 3_546 118.99(5)
As3 Ca3 Ca2 7_665 3_546 122.60(5)
As3 Ca3 Ca2 3_546 3_546 48.34(3)
Ca1 Ca3 Ca2 4_556 3_546 111.49(3)
Ca1 Ca3 Ca2 7_665 3_546 163.92(5)
Ca2 Ca3 Ca2 8_655 3_546 57.26(4)
As1 Ca3 Ca6 6_556 7_665 159.48(6)
As1 Ca3 Ca6 . 7_665 47.13(2)
As3 Ca3 Ca6 7_665 7_665 66.21(3)
As3 Ca3 Ca6 3_546 7_665 66.19(3)
Ca1 Ca3 Ca6 4_556 7_665 116.23(4)
Ca1 Ca3 Ca6 7_665 7_665 53.91(2)
Ca2 Ca3 Ca6 8_655 7_665 63.47(2)
Ca2 Ca3 Ca6 3_546 7_665 110.45(4)
As1 Ca3 Ca6 6_556 3_546 47.13(2)
As1 Ca3 Ca6 . 3_546 159.48(6)
As3 Ca3 Ca6 7_665 3_546 66.21(3)
As3 Ca3 Ca6 3_546 3_546 66.19(3)
Ca1 Ca3 Ca6 4_556 3_546 53.91(2)
Ca1 Ca3 Ca6 7_665 3_546 116.23(4)
Ca2 Ca3 Ca6 8_655 3_546 110.45(4)
Ca2 Ca3 Ca6 3_546 3_546 63.47(2)
Ca6 Ca3 Ca6 7_665 3_546 112.34(5)
As1 Ca3 Ca2 6_556 6_556 52.34(3)
As1 Ca3 Ca2 . 6_556 105.29(5)
As3 Ca3 Ca2 7_665 6_556 102.98(4)
As3 Ca3 Ca2 3_546 6_556 151.04(3)
Ca1 Ca3 Ca2 4_556 6_556 57.10(3)
Ca1 Ca3 Ca2 7_665 6_556 90.83(4)
Ca2 Ca3 Ca2 8_655 6_556 133.91(5)
Ca2 Ca3 Ca2 3_546 6_556 105.24(3)
Ca6 Ca3 Ca2 7_665 6_556 142.72(4)
Ca6 Ca3 Ca2 3_546 6_556 92.81(2)
As1 Ca3 Ca2 6_556 . 105.29(5)
As1 Ca3 Ca2 . . 52.34(3)
As3 Ca3 Ca2 7_665 . 102.98(4)
As3 Ca3 Ca2 3_546 . 151.03(3)
Ca1 Ca3 Ca2 4_556 . 90.83(4)
Ca1 Ca3 Ca2 7_665 . 57.10(3)
Ca2 Ca3 Ca2 8_655 . 105.24(3)
Ca2 Ca3 Ca2 3_546 . 133.91(5)
Ca6 Ca3 Ca2 7_665 . 92.81(2)
Ca6 Ca3 Ca2 3_546 . 142.72(4)
Ca2 Ca3 Ca2 6_556 . 53.41(4)
As1 Ca4 As1 . 6 107.90(5)
As1 Ca4 As5 . 5 145.83(4)
As1 Ca4 As5 6 5 98.87(2)
As1 Ca4 As5 . . 98.87(2)
As1 Ca4 As5 6 . 145.83(4)
As5 Ca4 As5 5 . 49.21(4)
As1 Ca4 As4 . 3_545 97.54(4)
As1 Ca4 As4 6 3_545 97.54(4)
As5 Ca4 As4 5 3_545 99.63(5)
As5 Ca4 As4 . 3_545 99.63(5)
As1 Ca4 Ca5 . . 54.51(3)
As1 Ca4 Ca5 6 . 54.51(3)
As5 Ca4 Ca5 5 . 139.78(5)
As5 Ca4 Ca5 . . 139.78(5)
As4 Ca4 Ca5 3_545 . 112.28(6)
As1 Ca4 As4 . . 74.59(4)
As1 Ca4 As4 6 . 74.60(4)
As5 Ca4 As4 5 . 93.05(4)
As5 Ca4 As4 . . 93.05(4)
As4 Ca4 As4 3_545 . 166.04(5)
Ca5 Ca4 As4 . . 53.77(4)
As1 Ca4 Ca5 . 3_545 122.51(3)
As1 Ca4 Ca5 6 3_545 122.51(3)
As5 Ca4 Ca5 5 3_545 52.11(3)
As5 Ca4 Ca5 . 3_545 52.11(3)
As4 Ca4 Ca5 3_545 3_545 53.09(4)
Ca5 Ca4 Ca5 . 3_545 165.37(6)
As4 Ca4 Ca5 . 3_545 140.86(5)
As1 Ca4 Ca1 . . 49.96(3)
As1 Ca4 Ca1 6 . 125.50(6)
As5 Ca4 Ca1 5 . 97.10(4)
As5 Ca4 Ca1 . . 59.55(3)
As4 Ca4 Ca1 3_545 . 130.29(3)
Ca5 Ca4 Ca1 . . 80.86(4)
As4 Ca4 Ca1 . . 52.76(3)
Ca5 Ca4 Ca1 3_545 . 108.29(4)
As1 Ca4 Ca1 . 6 125.50(6)
As1 Ca4 Ca1 6 6 49.96(3)
As5 Ca4 Ca1 5 6 59.55(3)
As5 Ca4 Ca1 . 6 97.10(4)
As4 Ca4 Ca1 3_545 6 130.29(3)
Ca5 Ca4 Ca1 . 6 80.86(4)
As4 Ca4 Ca1 . 6 52.76(3)
Ca5 Ca4 Ca1 3_545 6 108.29(4)
Ca1 Ca4 Ca1 . 6 98.41(5)
As1 Ca4 Ca6 . 7_665 48.28(3)
As1 Ca4 Ca6 6 7_665 98.51(4)
As5 Ca4 Ca6 5 7_665 147.74(6)
As5 Ca4 Ca6 . 7_665 115.26(3)
As4 Ca4 Ca6 3_545 7_665 51.14(3)
Ca5 Ca4 Ca6 . 7_665 71.80(4)
As4 Ca4 Ca6 . 7_665 117.74(4)
Ca5 Ca4 Ca6 3_545 7_665 95.66(4)
Ca1 Ca4 Ca6 . 7_665 94.61(3)
Ca1 Ca4 Ca6 6 7_665 147.35(5)
As1 Ca4 Ca6 . 3_545 98.51(4)
As1 Ca4 Ca6 6 3_545 48.28(3)
As5 Ca4 Ca6 5 3_545 115.26(3)
As5 Ca4 Ca6 . 3_545 147.74(6)
As4 Ca4 Ca6 3_545 3_545 51.14(3)
Ca5 Ca4 Ca6 . 3_545 71.80(4)
As4 Ca4 Ca6 . 3_545 117.74(4)
Ca5 Ca4 Ca6 3_545 3_545 95.66(4)
Ca1 Ca4 Ca6 . 3_545 147.35(5)
Ca1 Ca4 Ca6 6 3_545 94.61(3)
Ca6 Ca4 Ca6 7_665 3_545 60.40(5)
As1 Ca5 As1 . 6 113.52(6)
As1 Ca5 As5 . 7_665 98.54(2)
As1 Ca5 As5 6 7_665 147.88(4)
As1 Ca5 As5 . 3 147.88(4)
As1 Ca5 As5 6 3 98.54(2)
As5 Ca5 As5 7_665 3 49.36(4)
As1 Ca5 As4 . . 83.12(4)
As1 Ca5 As4 6 . 83.12(4)
As5 Ca5 As4 7_665 . 99.44(4)
As5 Ca5 As4 3 . 99.44(4)
As1 Ca5 Ca4 . . 57.38(3)
As1 Ca5 Ca4 6 . 57.38(3)
As5 Ca5 Ca4 7_665 . 152.44(3)
As5 Ca5 Ca4 3 . 152.44(3)
As4 Ca5 Ca4 . . 66.93(5)
As1 Ca5 As4 . 7_665 86.67(4)
As1 Ca5 As4 6 7_665 86.67(4)
As5 Ca5 As4 7_665 7_665 97.54(4)
As5 Ca5 As4 3 7_665 97.54(4)
As4 Ca5 As4 . 7_665 161.30(6)
Ca4 Ca5 As4 . 7_665 94.37(5)
As1 Ca5 Ca1 . 7_665 56.97(2)
As1 Ca5 Ca1 6 7_665 139.54(6)
As5 Ca5 Ca1 7_665 7_665 61.07(3)
As5 Ca5 Ca1 3 7_665 99.68(4)
As4 Ca5 Ca1 . 7_665 128.45(3)
Ca4 Ca5 Ca1 . 7_665 107.53(4)
As4 Ca5 Ca1 7_665 7_665 55.32(3)
As1 Ca5 Ca1 . 4 139.54(6)
As1 Ca5 Ca1 6 4 56.97(2)
As5 Ca5 Ca1 7_665 4 99.68(4)
As5 Ca5 Ca1 3 4 61.07(3)
As4 Ca5 Ca1 . 4 128.45(3)
Ca4 Ca5 Ca1 . 4 107.53(4)
As4 Ca5 Ca1 7_665 4 55.32(3)
Ca1 Ca5 Ca1 7_665 4 102.64(5)
As1 Ca5 Ca4 . 3 110.65(4)
As1 Ca5 Ca4 6 3 110.65(4)
As5 Ca5 Ca4 7_665 3 52.32(3)
As5 Ca5 Ca4 3 3 52.32(3)
As4 Ca5 Ca4 . 3 52.67(4)
Ca4 Ca5 Ca4 . 3 119.60(5)
As4 Ca5 Ca4 7_665 3 146.03(6)
Ca1 Ca5 Ca4 7_665 3 109.11(4)
Ca1 Ca5 Ca4 4 3 109.11(4)
As1 Ca5 Ca2 . . 55.25(2)
As1 Ca5 Ca2 6 . 152.12(6)
As5 Ca5 Ca2 7_665 . 50.42(2)
As5 Ca5 Ca2 3 . 95.09(4)
As4 Ca5 Ca2 . . 70.68(3)
Ca4 Ca5 Ca2 . . 102.03(3)
As4 Ca5 Ca2 7_665 . 115.54(3)
Ca1 Ca5 Ca2 7_665 . 60.28(3)
Ca1 Ca5 Ca2 4 . 149.46(5)
Ca4 Ca5 Ca2 3 . 60.47(3)
As1 Ca5 Ca2 . 6 152.12(6)
As1 Ca5 Ca2 6 6 55.25(2)
As5 Ca5 Ca2 7_665 6 95.09(4)
As5 Ca5 Ca2 3 6 50.42(2)
As4 Ca5 Ca2 . 6 70.68(3)
Ca4 Ca5 Ca2 . 6 102.03(3)
As4 Ca5 Ca2 7_665 6 115.54(3)
Ca1 Ca5 Ca2 7_665 6 149.46(5)
Ca1 Ca5 Ca2 4 6 60.28(3)
Ca4 Ca5 Ca2 3 6 60.47(3)
Ca2 Ca5 Ca2 . 6 120.73(5)
As1 Ca6 As1 8_665 7_565 160.05(7)
As1 Ca6 As4 8_665 5_565 92.05(2)
As1 Ca6 As4 7_565 5_565 100.50(3)
As1 Ca6 As4 8_665 . 100.51(3)
As1 Ca6 As4 7_565 . 92.05(2)
As4 Ca6 As4 5_565 . 101.95(5)
As1 Ca6 Ca1 8_665 . 115.33(3)
As1 Ca6 Ca1 7_565 . 58.77(2)
As4 Ca6 Ca1 5_565 . 147.96(4)
As4 Ca6 Ca1 . . 58.76(2)
As1 Ca6 Ca1 8_665 2_565 58.77(2)
As1 Ca6 Ca1 7_565 2_565 115.33(3)
As4 Ca6 Ca1 5_565 2_565 58.76(2)
As4 Ca6 Ca1 . 2_565 147.97(4)
Ca1 Ca6 Ca1 . 2_565 149.70(6)
As1 Ca6 Ca4 8_665 7_565 143.80(4)
As1 Ca6 Ca4 7_565 7_565 50.75(2)
As4 Ca6 Ca4 5_565 7_565 51.76(3)
As4 Ca6 Ca4 . 7_565 89.17(4)
Ca1 Ca6 Ca4 . 7_565 99.58(3)
Ca1 Ca6 Ca4 2_565 7_565 95.54(3)
As1 Ca6 Ca4 8_665 3 50.75(2)
As1 Ca6 Ca4 7_565 3 143.80(4)
As4 Ca6 Ca4 5_565 3 89.17(4)
As4 Ca6 Ca4 . 3 51.76(3)
Ca1 Ca6 Ca4 . 3 95.54(3)
Ca1 Ca6 Ca4 2_565 3 99.58(3)
Ca4 Ca6 Ca4 7_565 3 119.60(5)
As1 Ca6 Ca6 8_665 5_565 99.97(3)
As1 Ca6 Ca6 7_565 5_565 99.97(3)
As4 Ca6 Ca6 5_565 5_565 50.97(2)
As4 Ca6 Ca6 . 5_565 50.97(2)
Ca1 Ca6 Ca6 . 5_565 105.15(3)
Ca1 Ca6 Ca6 2_565 5_565 105.15(3)
Ca4 Ca6 Ca6 7_565 5_565 59.80(2)
Ca4 Ca6 Ca6 3 5_565 59.80(2)
As1 Ca6 Ca3 8_665 3_556 46.20(3)
As1 Ca6 Ca3 7_565 3_556 113.85(5)
As4 Ca6 Ca3 5_565 3_556 118.74(3)
As4 Ca6 Ca3 . 3_556 124.43(3)
Ca1 Ca6 Ca3 . 3_556 92.94(4)
Ca1 Ca6 Ca3 2_565 3_556 60.95(3)
Ca4 Ca6 Ca3 7_565 3_556 145.51(4)
Ca4 Ca6 Ca3 3 3_556 90.66(3)
Ca6 Ca6 Ca3 5_565 3_556 146.17(2)
As1 Ca6 Ca3 8_665 7_565 113.85(5)
As1 Ca6 Ca3 7_565 7_565 46.20(3)
As4 Ca6 Ca3 5_565 7_565 124.43(3)
As4 Ca6 Ca3 . 7_565 118.74(3)
Ca1 Ca6 Ca3 . 7_565 60.95(3)
Ca1 Ca6 Ca3 2_565 7_565 92.94(4)
Ca4 Ca6 Ca3 7_565 7_565 90.66(3)
Ca4 Ca6 Ca3 3 7_565 145.51(4)
Ca6 Ca6 Ca3 5_565 7_565 146.17(2)
Ca3 Ca6 Ca3 3_556 7_565 67.66(5)
As1 Ca6 Ca2 8_665 . 59.33(2)
As1 Ca6 Ca2 7_565 . 112.86(3)
As4 Ca6 Ca2 5_565 . 145.04(3)
As4 Ca6 Ca2 . . 67.851(19)
Ca1 Ca6 Ca2 . . 56.14(3)
Ca1 Ca6 Ca2 2_565 . 111.93(3)
Ca4 Ca6 Ca2 7_565 . 152.53(3)
Ca4 Ca6 Ca2 3 . 57.74(2)
Ca6 Ca6 Ca2 5_565 . 110.57(3)
Ca3 Ca6 Ca2 3_556 . 56.98(3)
Ca3 Ca6 Ca2 7_565 . 87.77(4)

loop_
_geom_bond_atom_site_label_1
_geom_bond_atom_site_label_2
_geom_bond_site_symmetry_2
_geom_bond_distance
As1 Ca3 . 2.8338(6)
As1 Ca6 7_665 2.8777(6)
As1 Ca5 . 2.8857(10)
As1 Ca1 . 2.9182(13)
As1 Ca4 . 2.9853(11)
As1 Ca1 7_665 3.1707(13)
As1 Ca2 . 3.2364(13)
As1 Ca2 8_655 3.5898(13)
As2 As2 5_556 2.5068(17)
As2 Ca1 . 2.9453(12)
As2 Ca1 6_556 2.9453(12)
As2 Ca2 7_565 3.1026(13)
As2 Ca2 4_456 3.1026(13)
As2 Ca2 8_655 3.1267(13)
As2 Ca2 3_546 3.1267(13)
As3 Ca2 . 2.8880(13)
As3 Ca2 6_556 2.8880(13)
As3 Ca1 6_556 3.0054(12)
As3 Ca1 . 3.0054(12)
As3 Ca3 7_565 3.0088(18)
As3 Ca3 3_556 3.0119(18)
As4 Ca6 . 3.0417(12)
As4 Ca6 5_565 3.0417(12)
As4 Ca4 3 3.0678(19)
As4 Ca5 . 3.0850(18)
As4 Ca1 6 3.2291(12)
As4 Ca1 . 3.2291(12)
As4 Ca5 7_565 3.3076(18)
As4 Ca4 . 3.5186(19)
As5 As5 5 2.5268(16)
As5 Ca2 8_655 3.0209(12)
As5 Ca2 7_565 3.0209(12)
As5 Ca5 3_545 3.0258(14)
As5 Ca5 7_565 3.0258(14)
As5 Ca4 5 3.0344(14)
As5 Ca4 . 3.0344(14)
As5 Ca1 . 3.4166(12)
As5 Ca1 2 3.4166(12)
Ca1 As1 7_565 3.1707(13)
Ca1 Ca6 . 3.4913(12)
Ca1 Ca2 . 3.5933(16)
Ca1 Ca5 7_565 3.6223(15)
Ca1 Ca4 . 3.7353(15)
Ca1 Ca2 7_565 3.7559(16)
Ca1 Ca3 7_565 3.7768(17)
Ca2 As5 7_665 3.0209(12)
Ca2 As2 7_665 3.1027(13)
Ca2 As2 3_556 3.1268(13)
Ca2 As1 8_665 3.5897(13)
Ca2 Ca2 6_556 3.653(2)
Ca2 Ca1 7_665 3.7559(16)
Ca2 Ca1 8_665 3.8037(16)
Ca2 Ca4 3 3.8093(14)
Ca2 Ca3 3_556 3.8123(18)
Ca3 As1 6_556 2.8338(6)
Ca3 As3 7_665 3.0088(18)
Ca3 As3 3_546 3.0119(18)
Ca3 Ca1 4_556 3.7768(17)
Ca3 Ca1 7_665 3.7768(17)
Ca3 Ca2 8_655 3.8123(18)
Ca3 Ca2 3_546 3.8123(18)
Ca3 Ca6 7_665 3.9196(16)
Ca3 Ca6 3_546 3.9196(16)
Ca3 Ca2 6_556 4.0643(19)
Ca4 As1 6 2.9853(11)
Ca4 As5 5 3.0344(14)
Ca4 As4 3_545 3.0677(19)
Ca4 Ca5 . 3.289(2)
Ca4 Ca5 3_545 3.713(2)
Ca4 Ca1 6 3.7353(15)
Ca4 Ca6 7_665 3.8075(16)
Ca4 Ca6 3_545 3.8075(16)
Ca5 As1 6 2.8857(10)
Ca5 As5 7_665 3.0258(14)
Ca5 As5 3 3.0258(14)
Ca5 As4 7_665 3.3076(18)
Ca5 Ca1 7_665 3.6223(15)
Ca5 Ca1 4 3.6223(15)
Ca5 Ca4 3 3.713(2)
Ca5 Ca2 6 3.8480(13)
Ca6 As1 8_665 2.8777(6)
Ca6 As1 7_565 2.8777(6)
Ca6 As4 5_565 3.0417(12)
Ca6 Ca1 2_565 3.4913(12)
Ca6 Ca4 7_565 3.8075(16)
Ca6 Ca4 3 3.8075(16)
Ca6 Ca6 5_565 3.831(3)
Ca6 Ca3 3_556 3.9196(16)
Ca6 Ca3 7_565 3.9196(16)

_cod_database_fobs_code 2241363
